data_4330126
loop_
_publ_author_name
'Daniel N. Woodruff'
'Eric J. L. McInnes'
'Daniel O. Sells'
'Richard E. P. Winpenny'
'Richard A. Layfield'

_publ_section_title
;
 Synthesis, Structure, and Paramagnetism of Manganese(II) Iminophosphate
 Complexes
;
_journal_name_full 'Inorganic Chemistry'
_journal_page_first 9104
_journal_page_last 9109
_journal_paper_doi 10.1021/ic3014046
_journal_volume 51
_journal_year 2012
_chemical_formula_moiety 'C20 H43 Mn N4 P Si'
_chemical_formula_sum 'C20 H43 Mn N4 P Si'
_chemical_formula_weight 453.58
_chemical_name_systematic
; 
 ? 
;
_space_group_IT_number 59
_symmetry_cell_setting orthorhombic
_symmetry_space_group_name_Hall '-P 2ab 2a'
_symmetry_space_group_name_H-M 'P m m n :2'
_atom_sites_solution_hydrogens geom
_atom_sites_solution_primary direct
_atom_sites_solution_secondary difmap
_audit_creation_method SHELXL-97
_cell_angle_alpha 90.00
_cell_angle_beta 90.00
_cell_angle_gamma 90.00
_cell_formula_units_Z 2
_cell_length_a 11.366(2)
_cell_length_b 11.833(3)
_cell_length_c 9.4828(13)
_cell_measurement_reflns_used 1068
_cell_measurement_temperature 100(2)
_cell_measurement_theta_max 28.5340
_cell_measurement_theta_min 3.2692
_cell_volume 1275.4(4)
_computing_cell_refinement
; 
CrysAlisPro, Agilent Technologies, 
Version 1.171.35.21 (release 20-01-2012 CrysAlis171 .NET) 
(compiled Jan 23 2012,18:06:46) 
;
_computing_data_collection
; 
CrysAlisPro, Agilent Technologies, 
Version 1.171.35.21 (release 20-01-2012 CrysAlis171 .NET) 
(compiled Jan 23 2012,18:06:46) 
;
_computing_data_reduction
; 
CrysAlisPro, Agilent Technologies, 
Version 1.171.35.21 (release 20-01-2012 CrysAlis171 .NET) 
(compiled Jan 23 2012,18:06:46) 
;
_computing_structure_refinement
; 
XL, G.M. Sheldrick, Acta Cryst. 
(2008). A64, 112-122 
;
_computing_structure_solution
; 
XS, G.M. Sheldrick, Acta Cryst. 
(2008). A64, 112-122 
;
_diffrn_ambient_temperature 100(2)
_diffrn_measured_fraction_theta_full 0.997
_diffrn_measured_fraction_theta_max 0.997
_diffrn_measurement_device_type 'Xcalibur, Sapphire2, large Be window'
_diffrn_measurement_method '\w scans'
_diffrn_radiation_monochromator graphite
_diffrn_radiation_source 'fine-focus sealed tube'
_diffrn_radiation_type MoK\a
_diffrn_radiation_wavelength 0.71073
_diffrn_reflns_av_R_equivalents 0.0585
_diffrn_reflns_av_sigmaI/netI 0.0747
_diffrn_reflns_limit_h_max 12
_diffrn_reflns_limit_h_min -13
_diffrn_reflns_limit_k_max 14
_diffrn_reflns_limit_k_min -10
_diffrn_reflns_limit_l_max 11
_diffrn_reflns_limit_l_min -7
_diffrn_reflns_number 2896
_diffrn_reflns_theta_full 25.02
_diffrn_reflns_theta_max 25.02
_diffrn_reflns_theta_min 3.29
_exptl_absorpt_coefficient_mu 0.639
_exptl_absorpt_correction_T_max 1.00000
_exptl_absorpt_correction_T_min 0.40562
_exptl_absorpt_correction_type multi-scan
_exptl_absorpt_process_details
;
CrysAlisPro, Agilent Technologies,
Version 1.171.35.21 (release 20-01-2012 CrysAlis171 .NET)
(compiled Jan 23 2012,18:06:46)
empirical absorption correction using spherical harmonics,
 implemented in SCALE3 ABSPACK scaling algorithm.
;
_exptl_crystal_colour brown
_exptl_crystal_density_diffrn 1.181
_exptl_crystal_description block
_exptl_crystal_F_000 490
_exptl_crystal_size_max 0.3
_exptl_crystal_size_mid 0.2
_exptl_crystal_size_min 0.2
_refine_diff_density_max 0.496
_refine_diff_density_min -0.546
_refine_diff_density_rms 0.079
_refine_ls_extinction_method none
_refine_ls_goodness_of_fit_ref 1.054
_refine_ls_hydrogen_treatment constr
_refine_ls_matrix_type full
_refine_ls_number_parameters 121
_refine_ls_number_reflns 1252
_refine_ls_number_restraints 184
_refine_ls_restrained_S_all 1.047
_refine_ls_R_factor_all 0.0928
_refine_ls_R_factor_gt 0.0640
_refine_ls_shift/su_max 0.000
_refine_ls_shift/su_mean 0.000
_refine_ls_structure_factor_coef Fsqd
_refine_ls_weighting_details 'calc w=1/[\s^2^(Fo^2^)+(0.0853P)^2^+1.2902P] where P=(Fo^2^+2Fc^2^)/3'
_refine_ls_weighting_scheme calc
_refine_ls_wR_factor_gt 0.1561
_refine_ls_wR_factor_ref 0.1776
_reflns_number_gt 902
_reflns_number_total 1252
_reflns_threshold_expression >2sigma(I)
_cod_data_source_file ic3014046_si_001_3.cif
_cod_data_source_block mntbu
_cod_original_sg_symbol_Hall -P2ab2a
_cod_original_sg_symbol_H-M 'P m m n'
_cod_database_code 4330126

loop_
_symmetry_equiv_pos_as_xyz
'x, y, z'
'-x+1/2, -y+1/2, z'
'x+1/2, -y, -z'
'-x, y+1/2, -z'
'-x, -y, -z'
'x-1/2, y-1/2, -z'
'-x-1/2, y, z'
'x, -y-1/2, z'

loop_
_atom_site_label
_atom_site_type_symbol
_atom_site_fract_x
_atom_site_fract_y
_atom_site_fract_z
_atom_site_U_iso_or_equiv
_atom_site_adp_type
_atom_site_occupancy
_atom_site_symmetry_multiplicity
_atom_site_calc_flag
_atom_site_refinement_flags
_atom_site_disorder_assembly
_atom_site_disorder_group
Mn1 Mn 0.2500 0.2500 1.03586(12) 0.0442(5) Uani 1 4 d S . .
P1 P 0.2500 0.2500 0.7503(2) 0.0434(6) Uani 1 4 d S . .
Si1 Si 0.0023(4) 0.2500 0.8306(9) 0.0316(11) Uani 0.50 2 d SPDU . 1
N2 N 0.2500 0.1435(4) 0.6349(5) 0.0499(14) Uani 1 2 d SD A .
H2 H 0.2500 0.1638 0.5478 0.060 Uiso 1 2 calc SR . .
C3 C 0.2500 0.0204(5) 0.6578(6) 0.0405(14) Uani 1 2 d SD . .
C4 C 0.2500 -0.0099(7) 0.8080(8) 0.100(3) Uani 1 2 d S A .
H4A H 0.3194 0.0199 0.8521 0.150 Uiso 1 1 d R . .
H4B H 0.2500 -0.0907 0.8176 0.150 Uiso 1 2 d SR . .
C5 C 0.3555(6) -0.0260(6) 0.5882(8) 0.121(3) Uani 1 1 d . A .
H5A H 0.3669 0.0111 0.4992 0.181 Uiso 1 1 calc R . .
H5B H 0.3452 -0.1056 0.5731 0.181 Uiso 1 1 calc R . .
H5C H 0.4230 -0.0137 0.6471 0.181 Uiso 1 1 calc R . .
C1 C -0.0630(15) 0.1425(15) 0.9416(13) 0.071(4) Uani 0.50 1 d PDU . 1
H1A H -0.0378 0.0692 0.9103 0.106 Uiso 0.50 1 calc PR . 1
H1B H -0.1471 0.1474 0.9358 0.106 Uiso 0.50 1 calc PR . 1
H1C H -0.0385 0.1539 1.0374 0.106 Uiso 0.50 1 calc PR . 1
C2 C -0.040(3) 0.2500 0.6435(15) 0.080(5) Uani 0.50 2 d SPDU . 1
H2A H -0.0076 0.1848 0.5978 0.120 Uiso 0.50 1 d PR . 1
H2B H -0.1247 0.2500 0.6361 0.120 Uiso 0.50 2 d SPR . 1
N1 N 0.1424(4) 0.2500 0.8593(5) 0.0444(12) Uani 1 2 d SDU . .
C11 C 0.0116(17) 0.2500 0.848(4) 0.041(3) Uani 0.50 2 d SPDU . 2
C1B C -0.0483(13) 0.1331(14) 0.8842(13) 0.059(3) Uani 0.50 1 d PU . 2
H1D H -0.0081 0.0734 0.8356 0.088 Uiso 0.50 1 calc PR . 2
H1E H -0.1293 0.1347 0.8553 0.088 Uiso 0.50 1 calc PR . 2
H1F H -0.0441 0.1203 0.9841 0.088 Uiso 0.50 1 calc PR . 2
C2B C -0.040(2) 0.2500 0.6908(19) 0.072(4) Uani 0.50 2 d SPU . 2
H2D H -0.0088 0.1859 0.6410 0.107 Uiso 0.50 1 d PR . 2
H2E H -0.1241 0.2500 0.6925 0.107 Uiso 0.50 2 d SPR . 2
C6 C 0.3587(7) 0.2224(10) 1.2492(19) 0.039(4) Uani 0.25 1 d PGU A -1
H6 H 0.4400 0.2142 1.2445 0.046 Uiso 0.25 1 calc PR A -1
C7 C 0.2749(13) 0.1336(11) 1.2429(16) 0.036(4) Uani 0.25 1 d PGU A -1
H7 H 0.2916 0.0570 1.2335 0.043 Uiso 0.25 1 calc PR A -1
C8 C 0.1610(8) 0.182(2) 1.254(2) 0.036(4) Uani 0.25 1 d PGU A -1
H8 H 0.0900 0.1431 1.2525 0.043 Uiso 0.25 1 calc PR A -1
C9 C 0.1745(13) 0.301(2) 1.2666(14) 0.036(3) Uani 0.25 1 d PGU A -1
H9 H 0.1139 0.3534 1.2754 0.044 Uiso 0.25 1 calc PR A -1
C10 C 0.2967(16) 0.3259(10) 1.264(2) 0.034(4) Uani 0.25 1 d PGU A -1
H10 H 0.3302 0.3974 1.2704 0.041 Uiso 0.25 1 calc PR A -1

loop_
_atom_site_aniso_label
_atom_site_aniso_U_11
_atom_site_aniso_U_22
_atom_site_aniso_U_33
_atom_site_aniso_U_23
_atom_site_aniso_U_13
_atom_site_aniso_U_12
Mn1 0.0559(9) 0.0607(10) 0.0160(6) 0.000 0.000 0.000
P1 0.0569(14) 0.0577(15) 0.0155(10) 0.000 0.000 0.000
Si1 0.0222(16) 0.048(2) 0.024(3) 0.000 -0.0004(16) 0.000
N2 0.077(4) 0.056(3) 0.016(2) 0.000(2) 0.000 0.000
C3 0.038(3) 0.059(4) 0.024(3) -0.008(3) 0.000 0.000
C4 0.203(11) 0.062(5) 0.035(4) 0.011(4) 0.000 0.000
C5 0.121(5) 0.087(5) 0.155(8) 0.016(5) 0.080(6) 0.044(4)
C1 0.051(6) 0.112(9) 0.049(7) 0.039(7) 0.017(6) 0.001(6)
C2 0.059(8) 0.149(11) 0.033(8) 0.000 -0.014(9) 0.000
N1 0.042(2) 0.062(3) 0.029(2) 0.000 -0.006(2) 0.000
C11 0.036(5) 0.058(5) 0.030(6) 0.000 -0.005(5) 0.000
C1B 0.029(5) 0.092(6) 0.054(7) 0.014(6) 0.006(6) 0.001(4)
C2B 0.035(6) 0.135(9) 0.044(8) 0.000 -0.007(8) 0.000
C6 0.047(5) 0.040(7) 0.029(5) 0.001(6) 0.000(5) 0.000(5)
C7 0.040(7) 0.040(6) 0.027(5) 0.008(5) 0.000(5) 0.004(5)
C8 0.042(5) 0.041(6) 0.025(6) 0.007(6) 0.002(5) 0.003(5)
C9 0.040(5) 0.044(6) 0.025(5) -0.002(5) 0.002(5) -0.005(6)
C10 0.040(6) 0.039(7) 0.025(5) -0.001(5) 0.000(5) -0.001(5)

loop_
_atom_type_symbol
_atom_type_description
_atom_type_scat_dispersion_real
_atom_type_scat_dispersion_imag
_atom_type_scat_source
C C 0.0033 0.0016 'International Tables Vol C Tables 4.2.6.8 and 6.1.1.4'
H H 0.0000 0.0000 'International Tables Vol C Tables 4.2.6.8 and 6.1.1.4'
Mn Mn 0.3368 0.7283 'International Tables Vol C Tables 4.2.6.8 and 6.1.1.4'
N N 0.0061 0.0033 'International Tables Vol C Tables 4.2.6.8 and 6.1.1.4'
P P 0.1023 0.0942 'International Tables Vol C Tables 4.2.6.8 and 6.1.1.4'
Si Si 0.0817 0.0704 'International Tables Vol C Tables 4.2.6.8 and 6.1.1.4'

loop_
_geom_angle_atom_site_label_1
_geom_angle_atom_site_label_2
_geom_angle_atom_site_label_3
_geom_angle
_geom_angle_site_symmetry_1
_geom_angle_site_symmetry_3
N1 Mn1 N1 72.3(3) . 2
N1 Mn1 C6 170.8(3) . 8_565
N1 Mn1 C6 112.2(3) 2 8_565
N1 Mn1 C6 170.8(3) . .
N1 Mn1 C6 112.2(3) 2 .
C6 Mn1 C6 15.7(6) 8_565 .
N1 Mn1 C6 112.2(3) . 7_655
N1 Mn1 C6 170.8(3) 2 7_655
C6 Mn1 C6 64.6(5) 8_565 7_655
C6 Mn1 C6 62.2(5) . 7_655
N1 Mn1 C6 112.2(3) . 2
N1 Mn1 C6 170.8(3) 2 2
C6 Mn1 C6 62.2(5) 8_565 2
C6 Mn1 C6 64.6(5) . 2
C6 Mn1 C6 15.7(6) 7_655 2
N1 Mn1 C10 149.1(3) . .
N1 Mn1 C10 126.6(5) 2 .
C6 Mn1 C10 22.1(5) 8_565 .
C6 Mn1 C10 34.5(2) . .
C6 Mn1 C10 53.4(6) 7_655 .
C6 Mn1 C10 45.7(5) 2 .
N1 Mn1 C10 126.6(5) . 7_655
N1 Mn1 C10 149.1(3) 2 7_655
C6 Mn1 C10 45.7(6) 8_565 7_655
C6 Mn1 C10 53.4(7) . 7_655
C6 Mn1 C10 34.5(3) 7_655 7_655
C6 Mn1 C10 22.1(4) 2 7_655
C10 Mn1 C10 25.6(8) . 7_655
N1 Mn1 C10 126.6(2) . 2
N1 Mn1 C10 149.1(5) 2 2
C6 Mn1 C10 53.4(3) 8_565 2
C6 Mn1 C10 45.7(4) . 2
C6 Mn1 C10 22.1(4) 7_655 2
C6 Mn1 C10 34.5(5) 2 2
C10 Mn1 C10 51.5(7) . 2
C10 Mn1 C10 43.9(9) 7_655 2
N1 Mn1 C10 149.1(3) . 8_565
N1 Mn1 C10 126.6(3) 2 8_565
C6 Mn1 C10 34.5(3) 8_565 8_565
C6 Mn1 C10 22.1(3) . 8_565
C6 Mn1 C10 45.7(5) 7_655 8_565
C6 Mn1 C10 53.4(4) 2 8_565
C10 Mn1 C10 43.9(5) . 8_565
C10 Mn1 C10 51.5(7) 7_655 8_565
C10 Mn1 C10 25.6(5) 2 8_565
N1 Mn1 C7 136.5(6) . 8_565
N1 Mn1 C7 126.0(5) 2 8_565
C6 Mn1 C7 34.4(7) 8_565 8_565
C6 Mn1 C7 47.9(7) . 8_565
C6 Mn1 C7 56.7(7) 7_655 8_565
C6 Mn1 C7 45.2(5) 2 8_565
C10 Mn1 C7 13.7(6) . 8_565
C10 Mn1 C7 23.1(6) 7_655 8_565
C10 Mn1 C7 60.5(5) 2 8_565
C10 Mn1 C7 57.0(4) 8_565 8_565
N1 Mn1 C7 126.0(4) . 2
N1 Mn1 C7 136.5(7) 2 2
C6 Mn1 C7 45.2(4) 8_565 2
C6 Mn1 C7 56.7(6) . 2
C6 Mn1 C7 47.9(7) 7_655 2
C6 Mn1 C7 34.4(7) 2 2
C10 Mn1 C7 23.1(7) . 2
C10 Mn1 C7 13.7(9) 7_655 2
C10 Mn1 C7 57.0(2) 2 2
C10 Mn1 C7 60.5(3) 8_565 2
C7 Mn1 C7 13.4(12) 8_565 2
N1 P1 N1 99.6(3) 2 .
N1 P1 N2 115.05(12) 2 .
N1 P1 N2 115.05(13) . .
N1 P1 N2 115.05(13) 2 2
N1 P1 N2 115.05(12) . 2
N2 P1 N2 98.0(3) . 2
N1 P1 Mn1 49.80(17) 2 .
N1 P1 Mn1 49.80(17) . .
N2 P1 Mn1 130.99(17) . .
N2 P1 Mn1 130.99(17) 2 .
N1 Si1 C1 107.8(7) . 8_565
N1 Si1 C1 107.8(7) . .
C1 Si1 C1 89.3(12) 8_565 .
N1 Si1 C2 115.0(12) . .
C1 Si1 C2 116.9(9) 8_565 .
C1 Si1 C2 116.9(9) . .
N1 Si1 H2D 102.6 . .
C1 Si1 H2D 141.3 8_565 .
C1 Si1 H2D 103.6 . .
C2 Si1 H2D 25.3 . .
N1 Si1 H2E 147.3 . .
C1 Si1 H2E 95.1 8_565 .
C1 Si1 H2E 95.1 . .
C2 Si1 H2E 32.3 . .
H2D Si1 H2E 48.1 . .
C3 N2 P1 130.5(4) . .
C3 N2 H2 114.7 . .
P1 N2 H2 114.7 . .
C4 C3 C5 110.1(4) . 7_655
C4 C3 C5 110.1(4) . .
C5 C3 C5 108.8(8) 7_655 .
C4 C3 N2 112.7(5) . .
C5 C3 N2 107.6(4) 7_655 .
C5 C3 N2 107.6(4) . .
C3 C4 H4A 109.4 . .
C3 C4 H4B 109.6 . .
H4A C4 H4B 109.0 . .
C3 C5 H5A 109.5 . .
C3 C5 H5B 109.5 . .
H5A C5 H5B 109.5 . .
C3 C5 H5C 109.5 . .
H5A C5 H5C 109.5 . .
H5B C5 H5C 109.5 . .
Si1 C1 H1A 109.5 . .
Si1 C1 H1B 109.5 . .
H1A C1 H1B 109.5 . .
Si1 C1 H1C 109.5 . .
H1A C1 H1C 109.5 . .
H1B C1 H1C 109.5 . .
Si1 C2 H2A 109.5 . .
Si1 C2 H2B 109.5 . .
H2A C2 H2B 110.8 . .
Si1 C2 H2D 85.1 . .
H2A C2 H2D 25.2 . .
H2B C2 H2D 115.1 . .
Si1 C2 H2E 79.3 . .
H2A C2 H2E 123.2 . .
H2B C2 H2E 30.2 . .
H2D C2 H2E 113.4 . .
C11 N1 Si1 5.4(18) . .
C11 N1 P1 135.5(16) . .
Si1 N1 P1 130.1(4) . .
C11 N1 Mn1 130.4(16) . .
Si1 N1 Mn1 135.8(4) . .
P1 N1 Mn1 94.1(2) . .
C2B C11 N1 116(3) . .
C2B C11 C1B 92.7(14) . 8_565
N1 C11 C1B 114.4(10) . 8_565
C2B C11 C1B 92.7(14) . .
N1 C11 C1B 114.4(10) . .
C1B C11 C1B 122(2) 8_565 .
C11 C1B H1D 109.5 . .
C11 C1B H1E 109.5 . .
H1D C1B H1E 109.5 . .
C11 C1B H1F 109.5 . .
H1D C1B H1F 109.5 . .
H1E C1B H1F 109.5 . .
C11 C2B H2A 124.1 . .
C11 C2B H2B 139.7 . .
H2A C2B H2B 85.5 . .
C11 C2B H2D 108.9 . .
H2A C2B H2D 16.5 . .
H2B C2B H2D 95.1 . .
C11 C2B H2E 110.5 . .
H2A C2B H2E 108.0 . .
H2B C2B H2E 29.2 . .
H2D C2B H2E 112.0 . .
C7 C6 C10 108.0 . .
C7 C6 Mn1 73.7(9) . .
C10 C6 Mn1 73.0(6) . .
C7 C6 H6 126.0 . .
C10 C6 H6 126.0 . .
Mn1 C6 H6 119.1 . .
C6 C7 C8 108.0 . .
C6 C7 Mn1 72.0(9) . .
C8 C7 Mn1 73.8(7) . .
C6 C7 H7 126.0 . .
C8 C7 H7 126.0 . .
Mn1 C7 H7 120.1 . .
C7 C8 C9 108.0 . .
C7 C8 Mn1 72.2(6) . .
C9 C8 Mn1 72.7(7) . .
C7 C8 H8 126.0 . .
C9 C8 H8 126.0 . .
Mn1 C8 H8 120.9 . .
C10 C9 C8 108.0 . .
C10 C9 Mn1 71.9(9) . .
C8 C9 Mn1 73.4(8) . .
C10 C9 H9 126.0 . .
C8 C9 H9 126.0 . .
Mn1 C9 H9 120.5 . .
C9 C10 C6 108.0 . .
C9 C10 Mn1 73.9(8) . .
C6 C10 Mn1 72.5(6) . .
C9 C10 H10 126.0 . .
C6 C10 H10 126.0 . .
Mn1 C10 H10 119.4 . .

loop_
_geom_bond_atom_site_label_1
_geom_bond_atom_site_label_2
_geom_bond_distance
_geom_bond_site_symmetry_2
Mn1 N1 2.073(5) .
Mn1 N1 2.073(5) 2
Mn1 C6 2.393(17) 8_565
Mn1 C6 2.393(17) .
Mn1 C6 2.393(17) 7_655
Mn1 C6 2.393(17) 2
Mn1 C10 2.400(19) .
Mn1 C10 2.400(16) 7_655
Mn1 C10 2.400(15) 2
Mn1 C10 2.400(11) 8_565
Mn1 C7 2.415(18) 8_565
Mn1 C7 2.415(17) 2
P1 N1 1.601(5) 2
P1 N1 1.601(5) .
P1 N2 1.669(5) .
P1 N2 1.669(5) 2
Si1 N1 1.616(7) .
Si1 C1 1.809(11) 8_565
Si1 C1 1.809(11) .
Si1 C2 1.840(12) .
N2 C3 1.473(8) .
N2 H2 0.8600 .
C3 C4 1.469(9) .
C3 C5 1.475(6) 7_655
C3 C5 1.475(6) .
C4 H4A 0.9600 .
C4 H4B 0.9599 .
C5 H5A 0.9600 .
C5 H5B 0.9600 .
C5 H5C 0.9600 .
C1 H1A 0.9600 .
C1 H1B 0.9600 .
C1 H1C 0.9600 .
C2 H2A 0.9600 .
C2 H2B 0.9597 .
C2 H2D 0.8393 .
C2 H2E 1.0580 .
N1 C11 1.491(19) .
C11 C2B 1.60(4) .
C11 C1B 1.580(18) 8_565
C11 C1B 1.580(18) .
C1B H1D 0.9600 .
C1B H1E 0.9600 .
C1B H1F 0.9600 .
C2B H2A 1.2269 .
C2B H2B 1.0956 .
C2B H2D 0.9600 .
C2B H2E 0.9587 .
C6 C7 1.4200 .
C6 C10 1.4200 .
C6 H6 0.9300 .
C7 C8 1.4200 .
C7 H7 0.9300 .
C8 C9 1.4200 .
C8 H8 0.9300 .
C9 C10 1.4200 .
C9 H9 0.9300 .
C10 H10 0.9300 .

loop_
_geom_torsion_atom_site_label_1
_geom_torsion_atom_site_label_2
_geom_torsion_atom_site_label_3
_geom_torsion_atom_site_label_4
_geom_torsion
_geom_torsion_site_symmetry_1
_geom_torsion_site_symmetry_4
N1 Mn1 P1 N1 180.0 . 2
C6 Mn1 P1 N1 14.8(5) 8_565 2
C6 Mn1 P1 N1 -14.8(5) . 2
C6 Mn1 P1 N1 -165.2(5) 7_655 2
C6 Mn1 P1 N1 165.2(5) 2 2
C10 Mn1 P1 N1 59.4(8) . 2
C10 Mn1 P1 N1 120.6(6) 7_655 2
C10 Mn1 P1 N1 -120.6(9) 2 2
C10 Mn1 P1 N1 -59.4(7) 8_565 2
C7 Mn1 P1 N1 78.4(10) 8_565 2
C7 Mn1 P1 N1 101.6(11) 2 2
N1 Mn1 P1 N1 180.0 2 .
C6 Mn1 P1 N1 -165.2(5) 8_565 .
C6 Mn1 P1 N1 165.2(5) . .
C6 Mn1 P1 N1 14.8(5) 7_655 .
C6 Mn1 P1 N1 -14.8(5) 2 .
C10 Mn1 P1 N1 -120.6(8) . .
C10 Mn1 P1 N1 -59.4(6) 7_655 .
C10 Mn1 P1 N1 59.4(9) 2 .
C10 Mn1 P1 N1 120.6(7) 8_565 .
C7 Mn1 P1 N1 -101.6(10) 8_565 .
C7 Mn1 P1 N1 -78.4(11) 2 .
N1 Mn1 P1 N2 -90.0 . .
N1 Mn1 P1 N2 90.0 2 .
C6 Mn1 P1 N2 104.8(5) 8_565 .
C6 Mn1 P1 N2 75.2(5) . .
C6 Mn1 P1 N2 -75.2(5) 7_655 .
C6 Mn1 P1 N2 -104.8(5) 2 .
C10 Mn1 P1 N2 149.4(8) . .
C10 Mn1 P1 N2 -149.4(6) 7_655 .
C10 Mn1 P1 N2 -30.6(9) 2 .
C10 Mn1 P1 N2 30.6(7) 8_565 .
C7 Mn1 P1 N2 168.4(10) 8_565 .
C7 Mn1 P1 N2 -168.4(11) 2 .
N1 Mn1 P1 N2 90.0 . 2
N1 Mn1 P1 N2 -90.0 2 2
C6 Mn1 P1 N2 -75.2(5) 8_565 2
C6 Mn1 P1 N2 -104.8(5) . 2
C6 Mn1 P1 N2 104.8(5) 7_655 2
C6 Mn1 P1 N2 75.2(5) 2 2
C10 Mn1 P1 N2 -30.6(8) . 2
C10 Mn1 P1 N2 30.6(6) 7_655 2
C10 Mn1 P1 N2 149.4(9) 2 2
C10 Mn1 P1 N2 -149.4(7) 8_565 2
C7 Mn1 P1 N2 -11.6(10) 8_565 2
C7 Mn1 P1 N2 11.6(11) 2 2
N1 P1 N2 C3 57.47(18) 2 .
N1 P1 N2 C3 -57.47(18) . .
N2 P1 N2 C3 180.000(1) 2 .
Mn1 P1 N2 C3 0.000(1) . .
P1 N2 C3 C4 0.000(2) . .
P1 N2 C3 C5 121.5(4) . 7_655
P1 N2 C3 C5 -121.5(4) . .
C1 Si1 N1 C11 47.6(7) 8_565 .
C1 Si1 N1 C11 -47.6(7) . .
C2 Si1 N1 C11 180.00(5) . .
C1 Si1 N1 P1 -132.4(7) 8_565 .
C1 Si1 N1 P1 132.4(7) . .
C2 Si1 N1 P1 0.000(1) . .
C1 Si1 N1 Mn1 47.6(7) 8_565 .
C1 Si1 N1 Mn1 -47.6(7) . .
C2 Si1 N1 Mn1 180.0 . .
N1 P1 N1 C11 180.000(7) 2 .
N2 P1 N1 C11 -56.43(18) . .
N2 P1 N1 C11 56.43(18) 2 .
Mn1 P1 N1 C11 180.000(7) . .
N1 P1 N1 Si1 180.000(1) 2 .
N2 P1 N1 Si1 -56.43(18) . .
N2 P1 N1 Si1 56.43(18) 2 .
Mn1 P1 N1 Si1 180.000(2) . .
N1 P1 N1 Mn1 0.0 2 .
N2 P1 N1 Mn1 123.57(18) . .
N2 P1 N1 Mn1 -123.57(18) 2 .
N1 Mn1 N1 C11 180.000(6) 2 .
C6 Mn1 N1 C11 -59.1(19) 8_565 .
C6 Mn1 N1 C11 59.1(19) . .
C6 Mn1 N1 C11 8.5(3) 7_655 .
C6 Mn1 N1 C11 -8.5(3) 2 .
C10 Mn1 N1 C11 -46.7(8) . .
C10 Mn1 N1 C11 -27.8(4) 7_655 .
C10 Mn1 N1 C11 27.8(6) 2 .
C10 Mn1 N1 C11 46.7(5) 8_565 .
C7 Mn1 N1 C11 -56.0(6) 8_565 .
C7 Mn1 N1 C11 -44.8(8) 2 .
N1 Mn1 N1 Si1 180.000(2) 2 .
C6 Mn1 N1 Si1 -59.1(19) 8_565 .
C6 Mn1 N1 Si1 59.1(19) . .
C6 Mn1 N1 Si1 8.5(3) 7_655 .
C6 Mn1 N1 Si1 -8.5(3) 2 .
C10 Mn1 N1 Si1 -46.7(8) . .
C10 Mn1 N1 Si1 -27.8(4) 7_655 .
C10 Mn1 N1 Si1 27.8(6) 2 .
C10 Mn1 N1 Si1 46.7(5) 8_565 .
C7 Mn1 N1 Si1 -56.0(6) 8_565 .
C7 Mn1 N1 Si1 -44.8(8) 2 .
N1 Mn1 N1 P1 0.0 2 .
C6 Mn1 N1 P1 120.9(19) 8_565 .
C6 Mn1 N1 P1 -120.9(19) . .
C6 Mn1 N1 P1 -171.5(3) 7_655 .
C6 Mn1 N1 P1 171.5(3) 2 .
C10 Mn1 N1 P1 133.3(8) . .
C10 Mn1 N1 P1 152.2(4) 7_655 .
C10 Mn1 N1 P1 -152.2(6) 2 .
C10 Mn1 N1 P1 -133.3(5) 8_565 .
C7 Mn1 N1 P1 124.0(6) 8_565 .
C7 Mn1 N1 P1 135.2(8) 2 .
Si1 N1 C11 C2B 0.00(5) . .
P1 N1 C11 C2B 0.000(8) . .
Mn1 N1 C11 C2B 180.000(3) . .
Si1 N1 C11 C1B -106(2) . 8_565
P1 N1 C11 C1B -106(2) . 8_565
Mn1 N1 C11 C1B 74(2) . 8_565
Si1 N1 C11 C1B 106(2) . .
P1 N1 C11 C1B 106(2) . .
Mn1 N1 C11 C1B -74(2) . .
N1 Mn1 C6 C7 -4(2) . .
N1 Mn1 C6 C7 -121.8(7) 2 .
C6 Mn1 C6 C7 145.0(7) 8_565 .
C6 Mn1 C6 C7 50.2(8) 7_655 .
C6 Mn1 C6 C7 67.6(7) 2 .
C10 Mn1 C6 C7 115.2(3) . .
C10 Mn1 C6 C7 89.9(6) 7_655 .
C10 Mn1 C6 C7 31.8(13) 2 .
C10 Mn1 C6 C7 13.3(11) 8_565 .
C7 Mn1 C6 C7 119.1(5) 8_565 .
C7 Mn1 C6 C7 106.2(14) 2 .
N1 Mn1 C6 C10 -119(2) . .
N1 Mn1 C6 C10 123.0(7) 2 .
C6 Mn1 C6 C10 29.8(8) 8_565 .
C6 Mn1 C6 C10 -65.0(8) 7_655 .
C6 Mn1 C6 C10 -47.6(7) 2 .
C10 Mn1 C6 C10 -25.3(6) 7_655 .
C10 Mn1 C6 C10 -83.4(14) 2 .
C10 Mn1 C6 C10 -101.9(12) 8_565 .
C7 Mn1 C6 C10 3.9(3) 8_565 .
C7 Mn1 C6 C10 -9.0(14) 2 .
C10 C6 C7 C8 0.0 . .
Mn1 C6 C7 C8 -65.5(6) . .
C10 C6 C7 Mn1 65.5(6) . .
N1 Mn1 C7 C6 179.1(5) . .
N1 Mn1 C7 C6 76.4(7) 2 .
C6 Mn1 C7 C6 -12.1(5) 8_565 .
C6 Mn1 C7 C6 -106.7(10) 7_655 .
C6 Mn1 C7 C6 -92.9(7) 2 .
C10 Mn1 C7 C6 -37.6(3) . .
C10 Mn1 C7 C6 -67.3(9) 7_655 .
C10 Mn1 C7 C6 -106.0(15) 2 .
C10 Mn1 C7 C6 -21.4(8) 8_565 .
C7 Mn1 C7 C6 -43.8(5) 8_565 .
C7 Mn1 C7 C6 -58.0(12) 2 .
N1 Mn1 C7 C8 -65.2(5) . .
N1 Mn1 C7 C8 -167.9(7) 2 .
C6 Mn1 C7 C8 103.6(5) 8_565 .
C6 Mn1 C7 C8 115.7(3) . .
C6 Mn1 C7 C8 8.9(9) 7_655 .
C6 Mn1 C7 C8 22.8(8) 2 .
C10 Mn1 C7 C8 78.0(3) . .
C10 Mn1 C7 C8 48.3(9) 7_655 .
C10 Mn1 C7 C8 9.6(16) 2 .
C10 Mn1 C7 C8 94.3(7) 8_565 .
C7 Mn1 C7 C8 71.8(4) 8_565 .
C7 Mn1 C7 C8 57.7(12) 2 .
C6 C7 C8 C9 0.0 . .
Mn1 C7 C8 C9 -64.3(8) . .
C6 C7 C8 Mn1 64.3(8) . .
N1 Mn1 C8 C7 135.9(4) . .
N1 Mn1 C8 C7 27.4(13) 2 .
C6 Mn1 C8 C7 -54.3(6) 8_565 .
C6 Mn1 C8 C7 -37.4(2) . .
C6 Mn1 C8 C7 -149(3) 7_655 .
C6 Mn1 C8 C7 -135.7(13) 2 .
C10 Mn1 C8 C7 -78.9(4) . .
C10 Mn1 C8 C7 -107.4(11) 7_655 .
C10 Mn1 C8 C7 -19(4) 2 .
C10 Mn1 C8 C7 -22.9(9) 8_565 .
C7 Mn1 C8 C7 -93.0(7) 8_565 .
C7 Mn1 C8 C7 -106.7(9) 2 .
N1 Mn1 C8 C9 -108.0(5) . .
N1 Mn1 C8 C9 143.6(13) 2 .
C6 Mn1 C8 C9 61.9(6) 8_565 .
C6 Mn1 C8 C9 78.7(5) . .
C6 Mn1 C8 C9 -33(3) 7_655 .
C6 Mn1 C8 C9 -19.6(11) 2 .
C10 Mn1 C8 C9 37.2(2) . .
C10 Mn1 C8 C9 8.7(11) 7_655 .
C10 Mn1 C8 C9 97(4) 2 .
C10 Mn1 C8 C9 93.2(8) 8_565 .
C7 Mn1 C8 C9 23.1(3) 8_565 .
C7 Mn1 C8 C9 9.5(10) 2 .
C7 C8 C9 C10 0.0 . .
Mn1 C8 C9 C10 -64.0(7) . .
C7 C8 C9 Mn1 64.0(7) . .
N1 Mn1 C9 C10 -153.0(5) . .
N1 Mn1 C9 C10 -25.4(15) 2 .
C6 Mn1 C9 C10 19.2(7) 8_565 .
C6 Mn1 C9 C10 37.6(3) . .
C6 Mn1 C9 C10 132.7(14) 7_655 .
C6 Mn1 C9 C10 165(3) 2 .
C10 Mn1 C9 C10 -29(3) 7_655 .
C10 Mn1 C9 C10 96.3(7) 2 .
C10 Mn1 C9 C10 63.9(6) 8_565 .
C7 Mn1 C9 C10 -24.7(9) 8_565 .
C7 Mn1 C9 C10 -44.0(16) 2 .
N1 Mn1 C9 C8 91.1(4) . .
N1 Mn1 C9 C8 -141.3(14) 2 .
C6 Mn1 C9 C8 -96.7(7) 8_565 .
C6 Mn1 C9 C8 -78.3(4) . .
C6 Mn1 C9 C8 16.7(13) 7_655 .
C6 Mn1 C9 C8 49(3) 2 .
C10 Mn1 C9 C8 -115.9(3) . .
C10 Mn1 C9 C8 -145(3) 7_655 .
C10 Mn1 C9 C8 -19.7(6) 2 .
C10 Mn1 C9 C8 -52.1(5) 8_565 .
C7 Mn1 C9 C8 -140.6(9) 8_565 .
C7 Mn1 C9 C8 -159.9(15) 2 .
C8 C9 C10 C6 0.0 . .
Mn1 C9 C10 C6 -65.0(7) . .
C8 C9 C10 Mn1 65.0(7) . .
C7 C6 C10 C9 0.0 . .
Mn1 C6 C10 C9 65.9(9) . .
C7 C6 C10 Mn1 -65.9(9) . .
N1 Mn1 C10 C9 49.0(7) . .
N1 Mn1 C10 C9 169.2(8) 2 .
C6 Mn1 C10 C9 -136.3(10) 8_565 .
C6 Mn1 C10 C9 -115.3(4) . .
C6 Mn1 C10 C9 -22.2(9) 7_655 .
C6 Mn1 C10 C9 -4.2(10) 2 .
C10 Mn1 C10 C9 11.9 7_655 .
C10 Mn1 C10 C9 -50.1(11) 2 .
C10 Mn1 C10 C9 -83.3(4) 8_565 .
C7 Mn1 C10 C9 76.9(9) 8_565 .
C7 Mn1 C10 C9 45(3) 2 .
N1 Mn1 C10 C6 164.3(5) . .
N1 Mn1 C10 C6 -75.5(7) 2 .
C6 Mn1 C10 C6 -20.9(11) 8_565 .
C6 Mn1 C10 C6 93.1(8) 7_655 .
C6 Mn1 C10 C6 111.2(8) 2 .
C10 Mn1 C10 C6 127.3(4) 7_655 .
C10 Mn1 C10 C6 65.3(10) 2 .
C10 Mn1 C10 C6 32.01(13) 8_565 .
C7 Mn1 C10 C6 -167.8(8) 8_565 .
C7 Mn1 C10 C6 160(3) 2 .
